data_4500926
loop_
_publ_author_name
'Hao, Hong-Jun'
'Sun, Di'
'Li, Yun-Hua'
'Liu, Fu-Jing'
'Huang, Rong-Bin'
'Zheng, Lan-Sun'

_publ_section_title
;
 Effect of Different Carboxylates on a Series of Ag(I) Coordination
 Compounds with Benzoguanamine Ligand
;
_journal_issue 8
_journal_name_full 'Crystal Growth &amp; Design'
_journal_page_first 3564
_journal_paper_doi 10.1021/cg200534x
_journal_volume 11
_journal_year 2011
_chemical_formula_sum 'C22 H20 Ag N10 O2'
_chemical_formula_weight 564.35
_chemical_name_systematic
; 
 ? 
;
_space_group_IT_number 58
_symmetry_cell_setting orthorhombic
_symmetry_space_group_name_Hall '-P 2 2n'
_symmetry_space_group_name_H-M 'P n n m'
_atom_sites_solution_hydrogens geom
_atom_sites_solution_primary direct
_atom_sites_solution_secondary difmap
_audit_creation_method SHELXL-97
_cell_angle_alpha 90.00
_cell_angle_beta 90.00
_cell_angle_gamma 90.00
_cell_formula_units_Z 4
_cell_length_a 12.864(3)
_cell_length_b 14.555(3)
_cell_length_c 11.752(2)
_cell_measurement_reflns_used 5649
_cell_measurement_temperature 173(2)
_cell_measurement_theta_max 54.95
_cell_measurement_theta_min 6.33
_cell_volume 2200.4(8)
_computing_structure_refinement 'SHELXL-97 (Sheldrick, 1997)'
_computing_structure_solution 'SHELXS-97 (Sheldrick, 1990)'
_diffrn_ambient_temperature 173(2)
_diffrn_measured_fraction_theta_full 0.993
_diffrn_measured_fraction_theta_max 0.993
_diffrn_measurement_device_type 'Rigaku RAXIS-RAPID Imaging Plate'
_diffrn_measurement_method \w
_diffrn_radiation_monochromator graphite
_diffrn_radiation_source 'fine-focus sealed tube'
_diffrn_radiation_type MoK\a
_diffrn_radiation_wavelength 0.71073
_diffrn_reflns_av_R_equivalents 0.0765
_diffrn_reflns_av_sigmaI/netI 0.0537
_diffrn_reflns_limit_h_max 15
_diffrn_reflns_limit_h_min -15
_diffrn_reflns_limit_k_max 16
_diffrn_reflns_limit_k_min -17
_diffrn_reflns_limit_l_max 10
_diffrn_reflns_limit_l_min -14
_diffrn_reflns_number 11647
_diffrn_reflns_theta_full 26.00
_diffrn_reflns_theta_max 26.00
_diffrn_reflns_theta_min 3.17
_diffrn_standards_decay_% 0
_exptl_absorpt_coefficient_mu 0.961
_exptl_absorpt_correction_T_max 0.9100
_exptl_absorpt_correction_T_min 0.8693
_exptl_absorpt_correction_type multi-scan
_exptl_absorpt_process_details '(ABSCOR; Higashi, 1995)'
_exptl_crystal_colour colorless
_exptl_crystal_density_diffrn 1.704
_exptl_crystal_density_method 'not measured'
_exptl_crystal_description block
_exptl_crystal_F_000 1140
_exptl_crystal_size_max 0.15
_exptl_crystal_size_mid 0.10
_exptl_crystal_size_min 0.10
_refine_diff_density_max 1.274
_refine_diff_density_min -1.798
_refine_diff_density_rms 0.177
_refine_ls_extinction_coef 0.011(3)
_refine_ls_extinction_expression Fc^*^=kFc[1+0.001xFc^2^\l^3^/sin(2\q)]^-1/4^
_refine_ls_extinction_method SHELXL
_refine_ls_goodness_of_fit_ref 1.161
_refine_ls_hydrogen_treatment refall
_refine_ls_matrix_type full
_refine_ls_number_parameters 174
_refine_ls_number_reflns 2255
_refine_ls_number_restraints 12
_refine_ls_restrained_S_all 1.184
_refine_ls_R_factor_all 0.1057
_refine_ls_R_factor_gt 0.0841
_refine_ls_shift/su_max 0.000
_refine_ls_shift/su_mean 0.000
_refine_ls_structure_factor_coef Fsqd
_refine_ls_weighting_details 'calc w=1/[\s^2^(Fo^2^)+(0.1627P)^2^+0.0000P] where P=(Fo^2^+2Fc^2^)/3'
_refine_ls_weighting_scheme calc
_refine_ls_wR_factor_gt 0.2323
_refine_ls_wR_factor_ref 0.2595
_reflns_number_gt 1648
_reflns_number_total 2255
_reflns_threshold_expression >2sigma(I)
_cod_data_source_file cg200534x_si_002.cif
_cod_data_source_block p3
_cod_original_sg_symbol_H-M pnnm
_cod_database_code 4500926

loop_
_symmetry_equiv_pos_as_xyz
'x, y, z'
'-x, -y, z'
'x+1/2, -y+1/2, -z+1/2'
'-x+1/2, y+1/2, -z+1/2'
'-x, -y, -z'
'x, y, -z'
'-x-1/2, y-1/2, z-1/2'
'x-1/2, -y-1/2, z-1/2'

loop_
_atom_site_label
_atom_site_type_symbol
_atom_site_fract_x
_atom_site_fract_y
_atom_site_fract_z
_atom_site_U_iso_or_equiv
_atom_site_adp_type
_atom_site_occupancy
_atom_site_symmetry_multiplicity
_atom_site_calc_flag
_atom_site_refinement_flags
C1 C 0.5849(7) 0.1254(6) 0.0000 0.047(3) Uani 1 2 d S
C2 C 0.6390(7) 0.1189(6) 0.1016(10) 0.073(3) Uani 1 1 d .
H2C H 0.6026 0.1187 0.1719 0.088 Uiso 1 1 calc R
C3 C 0.7485(7) 0.1127(7) 0.1004(11) 0.085(4) Uani 1 1 d .
H3A H 0.7863 0.1112 0.1698 0.102 Uiso 1 1 calc R
C4 C 0.7991(9) 0.1090(8) 0.0000 0.084(6) Uani 1 2 d S
H4B H 0.8727 0.1036 0.0000 0.101 Uiso 1 2 calc SR
C5 C -0.2848(10) 0.6647(8) 0.0000 0.082(5) Uani 1 2 d S
H5C H -0.3373 0.7106 0.0000 0.098 Uiso 1 2 calc SR
C6 C -0.2450(10) 0.6300(7) -0.0985(13) 0.095(3) Uani 1 1 d U
H6A H -0.2579 0.6609 -0.1683 0.114 Uiso 1 1 calc R
C7 C -0.1859(9) 0.5501(6) -0.0985(9) 0.089(3) Uani 1 1 d U
H7A H -0.1616 0.5254 -0.1684 0.107 Uiso 1 1 calc R
C8 C -0.1627(7) 0.5074(5) 0.0000 0.043(2) Uani 1 2 d S
C9 C -0.1083(7) 0.4165(7) 0.0000 0.049(3) Uani 1 2 d S
C10 C -0.0380(5) 0.2968(5) 0.0961(6) 0.0449(16) Uani 1 1 d .
C11 C 0.4682(8) 0.1250(5) 0.0000 0.041(2) Uani 1 2 d S
C12 C 0.3169(5) 0.1179(4) 0.0959(6) 0.0382(15) Uani 1 1 d .
C13 C 0.0000 0.0000 0.2483(9) 0.041(2) Uani 1 2 d S
C14 C 0.0000 0.0000 0.3788(8) 0.038(2) Uani 1 2 d S
C15 C 0.0500(5) 0.0687(5) 0.4418(6) 0.0451(16) Uani 1 1 d .
H15A H 0.0850 0.1167 0.4025 0.054 Uiso 1 1 calc R
N1 N -0.0870(4) 0.3790(3) 0.1011(7) 0.0411(15) Uani 1 1 d .
N2 N -0.0189(5) 0.2565(4) 0.1964(5) 0.0484(15) Uani 1 1 d .
H2A H 0.0111 0.2022 0.1986 0.058 Uiso 1 1 calc R
H2B H -0.0363 0.2843 0.2601 0.058 Uiso 1 1 calc R
N3 N -0.0102(6) 0.2519(5) 0.0000 0.0388(17) Uani 1 2 d S
N4 N 0.4208(4) 0.1252(3) 0.1007(7) 0.0415(15) Uani 1 1 d .
N5 N 0.2675(5) 0.1176(4) 0.1961(6) 0.0533(17) Uani 1 1 d .
H5A H 0.1994 0.1129 0.1983 0.064 Uiso 1 1 calc R
H5B H 0.3032 0.1221 0.2597 0.064 Uiso 1 1 calc R
N6 N 0.2609(6) 0.1110(5) 0.0000 0.0385(18) Uani 1 2 d S
O1 O 0.0463(3) 0.0641(3) 0.1999(4) 0.0468(12) Uani 1 1 d .
Ag1 Ag 0.08495(6) 0.12043(6) 0.0000 0.0518(5) Uani 1 2 d S

loop_
_atom_site_aniso_label
_atom_site_aniso_U_11
_atom_site_aniso_U_22
_atom_site_aniso_U_33
_atom_site_aniso_U_23
_atom_site_aniso_U_13
_atom_site_aniso_U_12
C1 0.032(6) 0.046(6) 0.064(9) 0.000 0.000 -0.005(4)
C2 0.051(5) 0.094(6) 0.074(7) -0.025(5) -0.007(4) 0.008(4)
C3 0.043(5) 0.106(7) 0.107(11) -0.035(6) -0.018(5) 0.005(5)
C4 0.032(6) 0.057(7) 0.163(19) 0.000 0.000 -0.017(5)
C5 0.068(8) 0.046(6) 0.131(15) 0.000 0.000 0.004(6)
C6 0.113(5) 0.077(4) 0.095(5) 0.000(4) -0.018(4) 0.020(4)
C7 0.111(5) 0.073(4) 0.083(5) -0.002(4) -0.009(4) 0.020(4)
C8 0.052(5) 0.026(4) 0.051(7) 0.000 0.000 0.000(4)
C9 0.032(4) 0.047(5) 0.066(8) 0.000 0.000 -0.007(4)
C10 0.037(3) 0.050(4) 0.048(4) -0.004(3) 0.000(3) -0.002(3)
C11 0.041(5) 0.031(4) 0.052(7) 0.000 0.000 0.003(3)
C12 0.037(3) 0.039(3) 0.039(4) -0.002(2) -0.002(3) 0.000(2)
C13 0.032(4) 0.040(4) 0.051(6) 0.000 0.000 -0.002(4)
C14 0.036(4) 0.043(4) 0.035(5) 0.000 0.000 -0.001(4)
C15 0.045(3) 0.046(4) 0.044(4) 0.001(3) 0.001(3) -0.011(3)
N1 0.045(3) 0.033(3) 0.045(4) -0.002(2) -0.004(2) 0.005(2)
N2 0.063(4) 0.042(3) 0.040(4) -0.001(3) 0.001(3) 0.015(3)
N3 0.042(4) 0.041(4) 0.034(5) 0.000 0.000 -0.002(3)
N4 0.039(3) 0.039(3) 0.047(4) 0.000(2) 0.002(2) -0.007(2)
N5 0.039(3) 0.076(4) 0.045(4) -0.002(3) -0.004(3) -0.007(2)
N6 0.034(4) 0.040(4) 0.042(5) 0.000 0.000 -0.005(3)
O1 0.048(3) 0.049(2) 0.043(3) 0.002(2) -0.001(2) -0.004(2)
Ag1 0.0433(6) 0.0685(7) 0.0437(7) 0.000 0.000 0.0135(3)

loop_
_atom_type_symbol
_atom_type_description
_atom_type_scat_dispersion_real
_atom_type_scat_dispersion_imag
_atom_type_scat_source
C C 0.0033 0.0016 'International Tables Vol C Tables 4.2.6.8 and 6.1.1.4'
H H 0.0000 0.0000 'International Tables Vol C Tables 4.2.6.8 and 6.1.1.4'
Ag Ag -0.8971 1.1015 'International Tables Vol C Tables 4.2.6.8 and 6.1.1.4'
N N 0.0061 0.0033 'International Tables Vol C Tables 4.2.6.8 and 6.1.1.4'
O O 0.0106 0.0060 'International Tables Vol C Tables 4.2.6.8 and 6.1.1.4'

loop_
_geom_angle_atom_site_label_1
_geom_angle_atom_site_label_2
_geom_angle_atom_site_label_3
_geom_angle
_geom_angle_site_symmetry_1
_geom_angle_site_symmetry_3
_geom_angle_publ_flag
C2 C1 C2 119.0(10) . 6 ?
C2 C1 C11 120.2(5) . . ?
C2 C1 C11 120.2(5) 6 . ?
C1 C2 C3 119.9(10) . . ?
C1 C2 H2C 120.1 . . ?
C3 C2 H2C 120.1 . . ?
C4 C3 C2 119.5(11) . . ?
C4 C3 H3A 120.2 . . ?
C2 C3 H3A 120.2 . . ?
C3 C4 C3 122.0(13) . 6 ?
C3 C4 H4B 119.0 . . ?
C3 C4 H4B 119.0 6 . ?
C6 C5 C6 116.3(14) 6 . ?
C6 C5 H5C 121.8 6 . ?
C6 C5 H5C 121.8 . . ?
C5 C6 C7 121.0(12) . . ?
C5 C6 H6A 119.5 . . ?
C7 C6 H6A 119.5 . . ?
C8 C7 C6 120.5(11) . . ?
C8 C7 H7A 119.8 . . ?
C6 C7 H7A 119.8 . . ?
C7 C8 C7 118.5(11) 6 . ?
C7 C8 C9 120.7(5) 6 . ?
C7 C8 C9 120.7(5) . . ?
N1 C9 N1 125.6(9) . 6 ?
N1 C9 C8 117.2(4) . . ?
N1 C9 C8 117.2(4) 6 . ?
N2 C10 N3 118.3(6) . . ?
N2 C10 N1 115.8(7) . . ?
N3 C10 N1 125.9(7) . . ?
N4 C11 N4 125.5(9) 6 . ?
N4 C11 C1 117.3(5) 6 . ?
N4 C11 C1 117.3(5) . . ?
N5 C12 N6 119.0(6) . . ?
N5 C12 N4 115.9(7) . . ?
N6 C12 N4 125.1(7) . . ?
O1 C13 O1 125.6(10) 2 . ?
O1 C13 C14 117.2(5) 2 . ?
O1 C13 C14 117.2(5) . . ?
C15 C14 C15 116.2(9) . 2 ?
C15 C14 C13 121.9(4) . . ?
C15 C14 C13 121.9(4) 2 . ?
C15 C15 C14 121.9(4) 6_556 . ?
C15 C15 H15A 119.0 6_556 . ?
C14 C15 H15A 119.0 . . ?
C9 N1 C10 114.7(7) . . ?
C10 N2 H2A 120.0 . . ?
C10 N2 H2B 120.0 . . ?
H2A N2 H2B 120.0 . . ?
C10 N3 C10 113.2(8) . 6 ?
C10 N3 Ag1 123.3(4) . . ?
C10 N3 Ag1 123.3(4) 6 . ?
C11 N4 C12 114.8(7) . . ?
C12 N5 H5A 120.0 . . ?
C12 N5 H5B 120.0 . . ?
H5A N5 H5B 120.0 . . ?
C12 N6 C12 114.4(8) . 6 ?
C12 N6 Ag1 122.1(4) . . ?
C12 N6 Ag1 122.1(4) 6 . ?
C13 O1 Ag1 139.4(5) . . ?
N6 Ag1 N3 126.1(2) . . y
N6 Ag1 O1 100.14(12) . 6 y
N3 Ag1 O1 99.58(12) . 6 y
N6 Ag1 O1 100.14(12) . . y
N3 Ag1 O1 99.58(12) . . y
O1 Ag1 O1 135.6(2) 6 . y

loop_
_geom_bond_atom_site_label_1
_geom_bond_atom_site_label_2
_geom_bond_distance
_geom_bond_site_symmetry_2
_geom_bond_publ_flag
C1 C2 1.385(11) . ?
C1 C2 1.385(11) 6 ?
C1 C11 1.501(13) . ?
C2 C3 1.411(13) . ?
C2 H2C 0.9500 . ?
C3 C4 1.349(13) . ?
C3 H3A 0.9500 . ?
C4 C3 1.349(13) 6 ?
C4 H4B 0.9500 . ?
C5 C6 1.363(15) 6 ?
C5 C6 1.363(15) . ?
C5 H5C 0.9500 . ?
C6 C7 1.390(14) . ?
C6 H6A 0.9500 . ?
C7 C8 1.347(10) . ?
C7 H7A 0.9500 . ?
C8 C7 1.347(10) 6 ?
C8 C9 1.497(13) . ?
C9 N1 1.336(9) . ?
C9 N1 1.336(9) 6 ?
C10 N2 1.339(9) . ?
C10 N3 1.353(8) . ?
C10 N1 1.354(8) . ?
C11 N4 1.331(9) 6 ?
C11 N4 1.331(9) . ?
C12 N5 1.337(10) . ?
C12 N6 1.341(8) . ?
C12 N4 1.343(8) . ?
C13 O1 1.245(7) 2 ?
C13 O1 1.245(7) . ?
C13 C14 1.534(14) . ?
C14 C15 1.401(8) . ?
C14 C15 1.401(8) 2 ?
C15 C15 1.368(15) 6_556 ?
C15 H15A 0.9500 . ?
N2 H2A 0.8800 . ?
N2 H2B 0.8800 . ?
N3 C10 1.353(8) 6 ?
N3 Ag1 2.271(7) . y
N5 H5A 0.8800 . ?
N5 H5B 0.8800 . ?
N6 C12 1.341(8) 6 ?
N6 Ag1 2.268(8) . y
O1 Ag1 2.537(5) . y
Ag1 O1 2.537(5) 6 y

loop_
_geom_hbond_atom_site_label_D
_geom_hbond_atom_site_label_H
_geom_hbond_atom_site_label_A
_geom_hbond_distance_DH
_geom_hbond_distance_HA
_geom_hbond_distance_DA
_geom_hbond_angle_DHA
_geom_hbond_site_symmetry_A
N2 H2B N4 0.88 2.17 3.042(9) 170.0 3_455
N2 H2A O1 0.88 2.06 2.923(7) 166.7 .
N5 H5A O1 0.88 2.09 2.951(7) 164.6 .
N5 H5B N1 0.88 2.16 3.031(9) 169.6 3

loop_
_geom_torsion_atom_site_label_1
_geom_torsion_atom_site_label_2
_geom_torsion_atom_site_label_3
_geom_torsion_atom_site_label_4
_geom_torsion
_geom_torsion_site_symmetry_1
_geom_torsion_site_symmetry_4
C2 C1 C2 C3 4.7(16) 6 .
C11 C1 C2 C3 175.4(8) . .
C1 C2 C3 C4 -3.0(15) . .
C2 C3 C4 C3 1(2) . 6
C6 C5 C6 C7 14(2) 6 .
C5 C6 C7 C8 -3.0(19) . .
C6 C7 C8 C7 -8.8(19) . 6
C6 C7 C8 C9 173.9(10) . .
C7 C8 C9 N1 2.0(13) 6 .
C7 C8 C9 N1 179.3(9) . .
C7 C8 C9 N1 -179.3(9) 6 6
C7 C8 C9 N1 -2.0(13) . 6
C2 C1 C11 N4 -175.6(8) . 6
C2 C1 C11 N4 -4.9(12) 6 6
C2 C1 C11 N4 4.9(12) . .
C2 C1 C11 N4 175.6(8) 6 .
O1 C13 C14 C15 179.8(4) 2 .
O1 C13 C14 C15 -0.2(4) . .
O1 C13 C14 C15 -0.2(4) 2 2
O1 C13 C14 C15 179.8(4) . 2
C15 C14 C15 C15 0.000(1) 2 6_556
C13 C14 C15 C15 180.0 . 6_556
N1 C9 N1 C10 1.2(13) 6 .
C8 C9 N1 C10 179.9(7) . .
N2 C10 N1 C9 -177.9(7) . .
N3 C10 N1 C9 0.1(10) . .
N2 C10 N3 C10 176.8(4) . 6
N1 C10 N3 C10 -1.2(12) . 6
N2 C10 N3 Ag1 -7.8(9) . .
N1 C10 N3 Ag1 174.2(5) . .
N4 C11 N4 C12 5.3(11) 6 .
C1 C11 N4 C12 -175.3(6) . .
N5 C12 N4 C11 179.8(6) . .
N6 C12 N4 C11 -0.1(9) . .
N5 C12 N6 C12 175.9(4) . 6
N4 C12 N6 C12 -4.2(11) . 6
N5 C12 N6 Ag1 9.5(8) . .
N4 C12 N6 Ag1 -170.6(4) . .
O1 C13 O1 Ag1 0.7(3) 2 .
C14 C13 O1 Ag1 -179.3(3) . .
C12 N6 Ag1 N3 82.7(5) . .
C12 N6 Ag1 N3 -82.7(5) 6 .
C12 N6 Ag1 O1 -167.4(5) . 6
C12 N6 Ag1 O1 27.1(6) 6 6
C12 N6 Ag1 O1 -27.1(6) . .
C12 N6 Ag1 O1 167.4(5) 6 .
C10 N3 Ag1 N6 -87.5(6) . .
C10 N3 Ag1 N6 87.5(6) 6 .
C10 N3 Ag1 O1 162.4(6) . 6
C10 N3 Ag1 O1 -22.7(6) 6 6
C10 N3 Ag1 O1 22.7(6) . .
C10 N3 Ag1 O1 -162.4(6) 6 .
C13 O1 Ag1 N6 -117.7(5) . .
C13 O1 Ag1 N3 112.7(5) . .
C13 O1 Ag1 O1 -1.7(7) . 6
